data_7113070
loop_
_publ_author_name
'Barman, Samir'
'Furukawa, Hiroyasu'
'Blacque, Olivier'
'Venkatesan, Koushik'
'Yaghi, Omar M.'
'Berke, Heinz'

_publ_section_title
;
 Azulene based metal-organic frameworks for strong adsorption of H2.
;
_journal_issue 42
_journal_name_full 'Chemical communications (Cambridge, England)'
_journal_page_first 7981
_journal_page_last 7983
_journal_paper_doi 10.1039/c0cc02589e
_journal_volume 46
_journal_year 2010
_chemical_formula_moiety '2(C84 H64 N4 O30 Zn8), 5(C3 H7 N O), 4(H2 O)'
_chemical_formula_sum 'C183 H171 N13 O69 Zn16'
_chemical_formula_weight 4702.25
_chemical_name_common
;
(Zn!4$(mu!4$-O)(L)!3$(DMF)!2$).(DMF)!1.25$.(H!2$O) (L = 1,3-
azulene dicarboxylate)
;
_chemical_name_systematic
;
[Zn~4~(\m~4~-O)(<i>L</i>)~3~(DMF)~2~].(DMF)~1.25~.(H~2~O) [L = 1,3-azulene
dicarboxylate]
;
_space_group_IT_number 4
_symmetry_cell_setting monoclinic
_symmetry_space_group_name_Hall 'P 2yb'
_symmetry_space_group_name_H-M 'P 1 21 1'
_atom_sites_solution_hydrogens geom
_atom_sites_solution_primary direct
_atom_sites_solution_secondary difmap
_audit_creation_method SHELXL-97
_cell_angle_alpha 90.00
_cell_angle_beta 90.548(4)
_cell_angle_gamma 90.00
_cell_formula_units_Z 1
_cell_length_a 17.2344(6)
_cell_length_b 17.2237(6)
_cell_length_c 17.2923(7)
_cell_measurement_reflns_used 7405
_cell_measurement_temperature 153(2)
_cell_measurement_theta_max 28.84
_cell_measurement_theta_min 2.35
_cell_volume 5132.8(3)
_computing_cell_refinement
;
CrysAlisPro, Oxford Diffraction Ltd.,
Version 1.171.33.41 (release 06-05-2009 CrysAlis171 .NET)
(compiled May 6 2009,17:20:42)
;
_computing_data_collection
;
CrysAlisPro, Oxford Diffraction Ltd.,
Version 1.171.33.41 (release 06-05-2009 CrysAlis171 .NET)
(compiled May 6 2009,17:20:42)
;
_computing_data_reduction
;
CrysAlisPro, Oxford Diffraction Ltd.,
Version 1.171.33.41 (release 06-05-2009 CrysAlis171 .NET)
(compiled May 6 2009,17:20:42)
;
_computing_molecular_graphics
; ORTEP-3 for Windows, Version 2.01.
Farrugia, L. J. (1997). J. Appl. Cryst. 30, 565.
;
_computing_publication_material
; WinGX -- An integrated system of Windows programs for the solution,
refinment and analysis of single crystal X-ray diffraction data,
Version 1.80.00.
Farrugia, L. J. (1999). J. Appl. Cryst. 32, 837-838.
SHELXL97. Program for crystal structure refinement.
Sheldrick, G.M. (2008). Acta Cryst. A64, 112-122.
PLATON for Windows, Version 1.12.
Spek, A. L. (2003). J. Appl. Cryst. 36, 7-13.
;
_computing_structure_refinement
; SHELXL97. Program for crystal structure refinement.
Sheldrick, G.M. (2008). Acta Cryst. A64, 112-122.
;
_computing_structure_solution
; SHELXS97. Program for Crystal Structure solution.
Sheldrick, G.M. (2008). Acta Cryst. A64, 112-122.
;
_diffrn_ambient_temperature 153(2)
_diffrn_detector_area_resol_mean 5.2249
_diffrn_measured_fraction_theta_full 0.999
_diffrn_measured_fraction_theta_max 0.999
_diffrn_measurement_device_type
; Goniometer Xcalibur, detector: Ruby
Oxford Diffraction (2007). Oxford Diffraction Ltd.,
Xcalibur CCD system
;
_diffrn_measurement_method 'omega scans'
_diffrn_radiation_monochromator graphite
_diffrn_radiation_source 'Enhance (Mo) X-ray Source'
_diffrn_radiation_type MoK\a
_diffrn_radiation_wavelength 0.71073
_diffrn_reflns_av_R_equivalents 0.0520
_diffrn_reflns_av_sigmaI/netI 0.1737
_diffrn_reflns_limit_h_max 16
_diffrn_reflns_limit_h_min -21
_diffrn_reflns_limit_k_max 21
_diffrn_reflns_limit_k_min -20
_diffrn_reflns_limit_l_max 21
_diffrn_reflns_limit_l_min -21
_diffrn_reflns_number 30148
_diffrn_reflns_theta_full 25.68
_diffrn_reflns_theta_max 25.68
_diffrn_reflns_theta_min 2.36
_diffrn_standards_number 0
_exptl_absorpt_coefficient_mu 1.918
_exptl_absorpt_correction_T_max 0.924
_exptl_absorpt_correction_T_min 0.848
_exptl_absorpt_correction_type analytical
_exptl_absorpt_process_details
;
CrysAlisPro, Oxford Diffraction Ltd., Version 1.171.33.41
Analytical numeric absorption correction using a multifaceted crystal
model based on expressions derived by R.C. Clark & J.S. Reid.
(Clark, R. C. & Reid, J. S. (1995). Acta Cryst. A51, 887-897)
;
_exptl_crystal_colour red
_exptl_crystal_density_diffrn 1.521
_exptl_crystal_density_method 'not measured'
_exptl_crystal_description prism
_exptl_crystal_F_000 2392
_exptl_crystal_size_max 0.13
_exptl_crystal_size_mid 0.09
_exptl_crystal_size_min 0.05
_refine_diff_density_max 0.680
_refine_diff_density_min -0.527
_refine_diff_density_rms 0.156
_refine_ls_abs_structure_details 'Flack H D (1983), Acta Cryst. A39, 876-881. 6626 Friedel pairs'
_refine_ls_abs_structure_Flack -0.003(11)
_refine_ls_extinction_method none
_refine_ls_goodness_of_fit_ref 0.843
_refine_ls_hydrogen_treatment constr
_refine_ls_matrix_type full
_refine_ls_number_parameters 1302
_refine_ls_number_reflns 17700
_refine_ls_number_restraints 245
_refine_ls_restrained_S_all 0.845
_refine_ls_R_factor_all 0.0849
_refine_ls_R_factor_gt 0.0468
_refine_ls_shift/su_max 0.002
_refine_ls_shift/su_mean 0.000
_refine_ls_structure_factor_coef Fsqd
_refine_ls_weighting_details 'w=1/[\s^2^(Fo^2^)+(0.0369P)^2^] where P=(Fo^2^+2Fc^2^)/3'
_refine_ls_weighting_scheme calc
_refine_ls_wR_factor_gt 0.0931
_refine_ls_wR_factor_ref 0.0996
_reflns_number_gt 11043
_reflns_number_total 17700
_reflns_threshold_expression >2sigma(I)
_cod_data_source_file c0cc02589e.txt
_cod_data_source_block MOF646
_cod_original_sg_symbol_H-M 'P 21'
_cod_database_code 7113070

loop_
_symmetry_equiv_pos_as_xyz
'x, y, z'
'-x, y+1/2, -z'

loop_
_atom_site_label
_atom_site_type_symbol
_atom_site_fract_x
_atom_site_fract_y
_atom_site_fract_z
_atom_site_U_iso_or_equiv
_atom_site_adp_type
_atom_site_occupancy
_atom_site_symmetry_multiplicity
_atom_site_calc_flag
_atom_site_refinement_flags
_atom_site_disorder_assembly
_atom_site_disorder_group
C1 C 0.9944(5) 0.4505(4) 0.9628(5) 0.0160(16) Uani 1 1 d U . .
C2 C 1.0565(4) 0.3956(4) 0.9486(5) 0.019(2) Uani 1 1 d . . .
C3 C 1.0619(5) 0.3246(4) 0.9866(5) 0.018(2) Uani 1 1 d . . .
H3 H 1.0271 0.3066 1.0233 0.022 Uiso 1 1 calc R . .
C4 C 1.1284(5) 0.2839(4) 0.9613(5) 0.021(2) Uani 1 1 d . . .
C5 C 1.1646(5) 0.3295(4) 0.9044(6) 0.026(2) Uani 1 1 d . . .
C6 C 1.1194(5) 0.4018(5) 0.8957(5) 0.027(2) Uani 1 1 d . . .
C7 C 1.2297(6) 0.3055(5) 0.8613(6) 0.043(3) Uani 1 1 d . . .
H7 H 1.2494 0.2566 0.8734 0.051 Uiso 1 1 calc R . .
C8 C 1.2690(6) 0.3461(7) 0.8020(8) 0.080(5) Uani 1 1 d . . .
H8 H 1.3106 0.3207 0.7793 0.096 Uiso 1 1 calc R . .
C9 C 1.2513(6) 0.4220(6) 0.7734(7) 0.065(4) Uani 1 1 d . . .
H9 H 1.2852 0.4409 0.7363 0.078 Uiso 1 1 calc R . .
C10 C 1.1927(6) 0.4703(6) 0.7923(6) 0.051(3) Uani 1 1 d . . .
H10 H 1.1923 0.5171 0.7654 0.061 Uiso 1 1 calc R . .
C11 C 1.1328(5) 0.4622(5) 0.8451(6) 0.038(3) Uani 1 1 d . . .
H11 H 1.0972 0.5028 0.8464 0.045 Uiso 1 1 calc R . .
C12 C 1.1514(5) 0.2067(5) 0.9916(5) 0.018(2) Uani 1 1 d . . .
C13 C 0.7700(5) 0.5061(5) 1.1611(5) 0.022(2) Uani 1 1 d . . .
C14 C 0.7532(4) 0.4812(5) 1.2416(4) 0.0149(18) Uani 1 1 d . . .
C15 C 0.7677(4) 0.4057(5) 1.2660(5) 0.021(2) Uani 1 1 d . . .
H15 H 0.7926 0.3681 1.2368 0.025 Uiso 1 1 calc R . .
C16 C 0.7395(4) 0.3939(4) 1.3408(5) 0.0157(19) Uani 1 1 d . . .
C17 C 0.7045(5) 0.4646(4) 1.3661(5) 0.0202(16) Uani 1 1 d U . .
C18 C 0.7150(5) 0.5200(5) 1.3002(5) 0.0241(17) Uani 1 1 d U . .
C19 C 0.6715(5) 0.4795(5) 1.4368(5) 0.0267(17) Uani 1 1 d U . .
H19 H 0.6717 0.4382 1.4715 0.032 Uiso 1 1 calc R . .
C20 C 0.6380(5) 0.5479(5) 1.4633(5) 0.0397(19) Uani 1 1 d U . .
H20 H 0.6186 0.5459 1.5132 0.048 Uiso 1 1 calc R . .
C21 C 0.6293(7) 0.6181(5) 1.4262(6) 0.048(2) Uani 1 1 d U . .
H21 H 0.6021 0.6553 1.4539 0.058 Uiso 1 1 calc R . .
C22 C 0.6538(6) 0.6418(6) 1.3561(6) 0.049(2) Uani 1 1 d U . .
H22 H 0.6441 0.6935 1.3440 0.059 Uiso 1 1 calc R . .
C23 C 0.6916(6) 0.5991(5) 1.2998(6) 0.037(2) Uani 1 1 d U . .
H23 H 0.7034 0.6264 1.2551 0.044 Uiso 1 1 calc R . .
C24 C 0.7409(5) 0.3188(5) 1.3793(5) 0.018(2) Uani 1 1 d . . .
C25 C 0.7921(5) 0.3296(5) 0.8652(5) 0.0151(19) Uani 1 1 d . . .
C26 C 0.8071(5) 0.2615(4) 0.8142(5) 0.0146(19) Uani 1 1 d . . .
C27 C 0.7704(4) 0.2539(4) 0.7419(4) 0.0108(18) Uani 1 1 d . . .
H27 H 0.7334 0.2880 0.7219 0.013 Uiso 1 1 calc R . .
C28 C 0.7972(5) 0.1879(4) 0.7044(5) 0.017(2) Uani 1 1 d . . .
C29 C 0.8527(5) 0.1521(5) 0.7529(5) 0.028(2) Uani 1 1 d . . .
C30 C 0.8587(5) 0.1996(5) 0.8234(5) 0.020(2) Uani 1 1 d . . .
C31 C 0.8960(6) 0.0863(6) 0.7347(6) 0.057(4) Uani 1 1 d . . .
H31 H 0.8859 0.0642 0.6865 0.068 Uiso 1 1 calc R . .
C32 C 0.9525(7) 0.0495(7) 0.7794(7) 0.084(5) Uani 1 1 d . . .
H32 H 0.9756 0.0066 0.7564 0.101 Uiso 1 1 calc R . .
C33 C 0.9792(7) 0.0669(6) 0.8524(7) 0.071(4) Uani 1 1 d . . .
H33 H 1.0176 0.0339 0.8714 0.086 Uiso 1 1 calc R . .
C34 C 0.9585(7) 0.1241(6) 0.9005(6) 0.049(3) Uani 1 1 d . . .
H34 H 0.9821 0.1234 0.9490 0.059 Uiso 1 1 calc R . .
C35 C 0.9050(5) 0.1859(5) 0.8868(5) 0.031(2) Uani 1 1 d . . .
H35 H 0.9009 0.2220 0.9266 0.038 Uiso 1 1 calc R . .
C36 C 0.7699(5) 0.1676(4) 0.6263(5) 0.018(2) Uani 1 1 d . . .
C37 C 0.8579(5) 0.5431(4) 0.7645(4) 0.017(2) Uani 1 1 d . . .
C38 C 0.9128(5) 0.5280(4) 0.6999(5) 0.019(2) Uani 1 1 d . . .
C39 C 0.9842(4) 0.5625(5) 0.6954(4) 0.0201(18) Uani 1 1 d . . .
H39 H 1.0017 0.6007 0.7294 0.024 Uiso 1 1 calc R . .
C40 C 1.0270(5) 0.5342(5) 0.6351(5) 0.025(2) Uani 1 1 d . . .
C41 C 0.9818(5) 0.4790(5) 0.5961(5) 0.031(2) Uani 1 1 d . . .
C42 C 0.9084(5) 0.4723(5) 0.6403(5) 0.023(2) Uani 1 1 d . . .
C43 C 1.0012(6) 0.4336(6) 0.5335(5) 0.042(3) Uani 1 1 d . . .
H43 H 1.0495 0.4454 0.5130 0.050 Uiso 1 1 calc R . .
C44 C 0.9630(6) 0.3736(6) 0.4946(6) 0.046(3) Uani 1 1 d . . .
H44 H 0.9896 0.3505 0.4541 0.056 Uiso 1 1 calc R . .
C45 C 0.8886(6) 0.3441(6) 0.5101(6) 0.043(3) Uani 1 1 d . . .
H45 H 0.8708 0.3049 0.4776 0.052 Uiso 1 1 calc R . .
C46 C 0.8381(6) 0.3671(6) 0.5691(6) 0.044(3) Uani 1 1 d . . .
H46 H 0.7918 0.3396 0.5712 0.052 Uiso 1 1 calc R . .
C47 C 0.8467(5) 0.4236(5) 0.6237(5) 0.030(2) Uani 1 1 d . . .
H47 H 0.8037 0.4306 0.6552 0.036 Uiso 1 1 calc R . .
C48 C 1.1047(4) 0.5609(5) 0.6156(5) 0.0197(19) Uani 1 1 d . . .
C49 C 0.6769(5) 0.3596(5) 1.0839(6) 0.032(2) Uani 1 1 d . . .
H49 H 0.7091 0.3331 1.1184 0.039 Uiso 1 1 calc R A .
N1A N 0.5994(16) 0.357(2) 1.0928(19) 0.072(6) Uani 0.478(15) 1 d PDU A -1
C50A C 0.5509(14) 0.3840(15) 1.0292(17) 0.080(6) Uani 0.478(15) 1 d PDU A -1
H50A H 0.4973 0.3784 1.0426 0.119 Uiso 0.478(15) 1 calc PR A -1
H50B H 0.5614 0.3539 0.9838 0.119 Uiso 0.478(15) 1 calc PR A -1
H50C H 0.5619 0.4377 1.0191 0.119 Uiso 0.478(15) 1 calc PR A -1
C51A C 0.5615(17) 0.3230(17) 1.1600(19) 0.073(6) Uani 0.478(15) 1 d PDU A -1
H51A H 0.5065 0.3310 1.1559 0.109 Uiso 0.478(15) 1 calc PR A -1
H51B H 0.5809 0.3474 1.2062 0.109 Uiso 0.478(15) 1 calc PR A -1
H51C H 0.5722 0.2684 1.1620 0.109 Uiso 0.478(15) 1 calc PR A -1
N1B N 0.6130(15) 0.3609(18) 1.1199(17) 0.071(6) Uani 0.522(15) 1 d PDU A -2
C50B C 0.5647(13) 0.4295(11) 1.1090(17) 0.081(6) Uani 0.522(15) 1 d PDU A -2
H50D H 0.5963 0.4720 1.0920 0.121 Uiso 0.522(15) 1 calc PR A -2
H50E H 0.5406 0.4429 1.1570 0.121 Uiso 0.522(15) 1 calc PR A -2
H50F H 0.5254 0.4189 1.0708 0.121 Uiso 0.522(15) 1 calc PR A -2
C51B C 0.5954(13) 0.3111(14) 1.1860(16) 0.063(6) Uani 0.522(15) 1 d PDU A -2
H51D H 0.6371 0.2748 1.1939 0.095 Uiso 0.522(15) 1 calc PR A -2
H51E H 0.5481 0.2832 1.1759 0.095 Uiso 0.522(15) 1 calc PR A -2
H51F H 0.5895 0.3424 1.2314 0.095 Uiso 0.522(15) 1 calc PR A -2
C52 C 0.9022(5) 0.3185(5) 1.1339(5) 0.025(2) Uani 1 1 d . . .
H52 H 0.9204 0.3673 1.1483 0.030 Uiso 1 1 calc R . .
C53 C 0.9077(5) 0.1796(5) 1.1480(5) 0.036(3) Uani 1 1 d . . .
H53A H 0.8799 0.1573 1.1904 0.055 Uiso 1 1 calc R . .
H53B H 0.9524 0.1484 1.1371 0.055 Uiso 1 1 calc R . .
H53C H 0.8745 0.1815 1.1031 0.055 Uiso 1 1 calc R . .
C54 C 0.9876(7) 0.2669(6) 1.2332(6) 0.066(4) Uani 1 1 d . . .
H54A H 0.9993 0.3209 1.2407 0.100 Uiso 1 1 calc R . .
H54B H 1.0344 0.2391 1.2219 0.100 Uiso 1 1 calc R . .
H54C H 0.9650 0.2462 1.2794 0.100 Uiso 1 1 calc R . .
C55 C 0.6010(4) 0.5640(5) 0.9161(5) 0.0144(15) Uani 1 1 d U . .
C56 C 0.5187(4) 0.5823(4) 0.8989(4) 0.0154(14) Uani 1 1 d U . .
C57 C 0.4839(4) 0.5693(5) 0.8266(4) 0.0143(14) Uani 1 1 d U . .
H57 H 0.5088 0.5465 0.7849 0.017 Uiso 1 1 calc R . .
C58 C 0.4077(4) 0.5946(4) 0.8255(5) 0.0164(16) Uani 1 1 d U . .
C59 C 0.3580(5) 0.5941(4) 0.7565(5) 0.0179(18) Uani 1 1 d U . .
C60 C 0.4628(5) 0.6139(5) 0.9486(5) 0.0216(18) Uani 1 1 d U . .
C61 C 0.4730(6) 0.6329(6) 1.0258(6) 0.053(3) Uani 1 1 d . . .
H61 H 0.5226 0.6241 1.0454 0.063 Uiso 1 1 calc R . .
C62 C 0.4199(6) 0.6635(8) 1.0795(6) 0.074(4) Uani 1 1 d . . .
H62 H 0.4380 0.6677 1.1302 0.088 Uiso 1 1 calc R . .
C63 C 0.3427(6) 0.6888(9) 1.0663(6) 0.082(5) Uani 1 1 d . . .
H63 H 0.3181 0.7130 1.1074 0.098 Uiso 1 1 calc R . .
C64 C 0.3011(6) 0.6814(6) 1.0001(6) 0.052(3) Uani 1 1 d . . .
H64 H 0.2497 0.6972 1.0045 0.062 Uiso 1 1 calc R . .
C65 C 0.3195(5) 0.6553(6) 0.9273(5) 0.033(2) Uani 1 1 d . . .
H65 H 0.2805 0.6589 0.8899 0.039 Uiso 1 1 calc R . .
C66 C 0.3906(5) 0.6237(5) 0.9030(5) 0.023(2) Uani 1 1 d . . .
C67 C 0.3176(5) 0.4226(5) 0.4999(6) 0.031(3) Uani 1 1 d . . .
C68 C 0.3543(5) 0.3505(5) 0.4636(5) 0.027(2) Uani 1 1 d . . .
C69 C 0.4242(5) 0.3222(5) 0.4842(5) 0.023(2) Uani 1 1 d . . .
H69 H 0.4544 0.3413 0.5248 0.027 Uiso 1 1 calc R . .
C70 C 0.4458(5) 0.2600(5) 0.4366(5) 0.025(2) Uani 1 1 d . . .
C71 C 0.3876(5) 0.2497(5) 0.3820(6) 0.031(2) Uani 1 1 d . . .
C72 C 0.3264(6) 0.3078(5) 0.3994(6) 0.040(3) Uani 1 1 d . . .
C73 C 0.3841(6) 0.1934(6) 0.3245(7) 0.050(3) Uani 1 1 d . . .
H73 H 0.4272 0.1612 0.3219 0.060 Uiso 1 1 calc R . .
C74 C 0.3256(6) 0.1777(6) 0.2696(7) 0.064(4) Uani 1 1 d . . .
H74 H 0.3361 0.1376 0.2352 0.076 Uiso 1 1 calc R . .
C75 C 0.2536(6) 0.2143(7) 0.2598(7) 0.071(4) Uani 1 1 d . . .
H75 H 0.2225 0.1946 0.2201 0.086 Uiso 1 1 calc R . .
C76 C 0.2221(7) 0.2758(6) 0.3009(7) 0.074(5) Uani 1 1 d . . .
H76 H 0.1729 0.2917 0.2853 0.089 Uiso 1 1 calc R . .
C77 C 0.2545(6) 0.3160(6) 0.3616(7) 0.070(5) Uani 1 1 d . . .
H77 H 0.2234 0.3555 0.3810 0.084 Uiso 1 1 calc R . .
C78 C 0.5190(5) 0.2181(5) 0.4434(5) 0.022(2) Uani 1 1 d . . .
C79 C 0.4531(5) 0.5207(6) 0.4259(6) 0.039(2) Uani 1 1 d U . .
H79 H 0.4770 0.4796 0.4514 0.047 Uiso 1 1 calc R . .
C80 C 0.4927(7) 0.4573(7) 0.3091(7) 0.076(4) Uani 1 1 d U . .
H80A H 0.5101 0.4181 0.3447 0.114 Uiso 1 1 calc R . .
H80B H 0.5362 0.4768 0.2808 0.114 Uiso 1 1 calc R . .
H80C H 0.4555 0.4354 0.2737 0.114 Uiso 1 1 calc R . .
C81 C 0.4307(8) 0.5904(8) 0.3091(7) 0.097(4) Uani 1 1 d U . .
H81A H 0.3839 0.5786 0.2808 0.146 Uiso 1 1 calc R . .
H81B H 0.4703 0.6061 0.2736 0.146 Uiso 1 1 calc R . .
H81C H 0.4209 0.6318 0.3449 0.146 Uiso 1 1 calc R . .
C82 C 0.4974(5) 0.4420(5) 0.6502(5) 0.029(2) Uani 1 1 d . . .
H82 H 0.4487 0.4253 0.6655 0.034 Uiso 1 1 calc R . .
C83 C 0.6336(6) 0.4270(7) 0.6588(6) 0.060(4) Uani 1 1 d . . .
H83A H 0.6535 0.3965 0.6170 0.089 Uiso 1 1 calc R . .
H83B H 0.6661 0.4203 0.7037 0.089 Uiso 1 1 calc R . .
H83C H 0.6330 0.4808 0.6442 0.089 Uiso 1 1 calc R . .
C84 C 0.5511(7) 0.3309(7) 0.7192(8) 0.094(6) Uani 1 1 d . . .
H84A H 0.5791 0.3358 0.7672 0.142 Uiso 1 1 calc R . .
H84B H 0.5725 0.2890 0.6897 0.142 Uiso 1 1 calc R . .
H84C H 0.4975 0.3206 0.7295 0.142 Uiso 1 1 calc R . .
N2 N 0.9325(4) 0.2583(4) 1.1684(4) 0.030(2) Uani 1 1 d . . .
N3 N 0.4568(5) 0.5208(5) 0.3519(5) 0.055(2) Uani 1 1 d U . .
N4 N 0.5576(4) 0.4027(4) 0.6757(5) 0.034(2) Uani 1 1 d . . .
O1 O 0.8002(3) 0.5114(3) 0.9550(3) 0.0098(12) Uani 1 1 d . A .
O2 O 0.9874(3) 0.5108(3) 0.9192(3) 0.0220(13) Uani 1 1 d U . .
O3 O 0.9469(3) 0.4347(3) 1.0157(3) 0.0186(12) Uani 1 1 d U A .
O4 O 1.0988(3) 0.1704(3) 1.0277(3) 0.0195(14) Uani 1 1 d . . .
O5 O 1.2186(3) 0.1818(3) 0.9807(4) 0.0267(15) Uani 1 1 d . . .
O6 O 0.8235(3) 0.4754(3) 1.1255(3) 0.0218(14) Uani 1 1 d . A .
O7 O 0.7234(3) 0.5586(3) 1.1317(3) 0.0210(13) Uani 1 1 d . A .
O8 O 0.7754(3) 0.2636(3) 1.3413(3) 0.0209(14) Uani 1 1 d . . .
O9 O 0.7072(3) 0.3088(3) 1.4418(3) 0.0224(14) Uani 1 1 d . . .
O10 O 0.8370(3) 0.3426(3) 0.9207(3) 0.0193(14) Uani 1 1 d . A .
O11 O 0.7326(3) 0.3707(3) 0.8460(3) 0.0189(14) Uani 1 1 d . . .
O12 O 0.7992(3) 0.1089(3) 0.5936(3) 0.0250(15) Uani 1 1 d . . .
O13 O 0.7177(3) 0.2107(3) 0.5968(3) 0.0176(13) Uani 1 1 d . . .
O14 O 0.7955(3) 0.5046(3) 0.7693(3) 0.0211(14) Uani 1 1 d . . .
O15 O 0.8791(3) 0.5928(3) 0.8131(3) 0.0156(13) Uani 1 1 d . . .
O16 O 1.1347(3) 0.5359(3) 0.5532(4) 0.0343(17) Uani 1 1 d . . .
O17 O 1.1378(3) 0.6082(3) 0.6617(3) 0.0205(14) Uani 1 1 d . . .
O18 O 0.7055(3) 0.3969(3) 1.0304(4) 0.0299(16) Uani 1 1 d . A .
O19 O 0.8513(3) 0.3156(3) 1.0836(4) 0.0250(15) Uani 1 1 d . A .
O20 O 0.6360(3) 0.5269(3) 0.8637(3) 0.0176(14) Uani 1 1 d . . .
O21 O 0.6308(3) 0.5861(3) 0.9792(3) 0.0180(14) Uani 1 1 d . A .
O22 O 0.3772(3) 0.5498(3) 0.7037(3) 0.0169(13) Uani 1 1 d . . .
O23 O 0.2976(3) 0.6380(3) 0.7558(3) 0.0241(15) Uani 1 1 d . . .
O24 O 0.2984(3) 0.6203(3) 0.5650(3) 0.0094(12) Uani 1 1 d . . .
O25 O 0.2629(3) 0.4560(3) 0.4616(4) 0.0359(18) Uani 1 1 d . . .
O26 O 0.3480(3) 0.4478(3) 0.5615(3) 0.0248(15) Uani 1 1 d . . .
O27 O 0.5368(3) 0.1655(3) 0.3959(3) 0.0248(15) Uani 1 1 d . . .
O28 O 0.5630(3) 0.2410(3) 0.4983(3) 0.0178(13) Uani 1 1 d . . .
O29 O 0.4204(3) 0.5704(4) 0.4672(3) 0.0271(14) Uani 1 1 d . . .
O30 O 0.5002(3) 0.4999(3) 0.6070(3) 0.0259(15) Uani 1 1 d . . .
Zn1 Zn 0.88990(5) 0.56809(5) 0.92450(5) 0.0126(2) Uani 1 1 d . . .
Zn2 Zn 0.82705(6) 0.41445(5) 1.01620(5) 0.0130(2) Uani 1 1 d . . .
Zn3 Zn 0.73754(5) 0.57579(5) 1.02102(5) 0.0119(2) Uani 1 1 d . . .
Zn4 Zn 0.73953(5) 0.48201(5) 0.86597(5) 0.0125(2) Uani 1 1 d . A .
Zn5 Zn 0.39887(5) 0.56340(6) 0.58680(5) 0.0149(2) Uani 1 1 d . . .
Zn6 Zn 0.24293(5) 0.65183(5) 0.65566(5) 0.0119(2) Uani 1 1 d . . .
Zn7 Zn 0.32845(5) 0.71087(5) 0.50658(6) 0.0133(2) Uani 1 1 d . . .
Zn8 Zn 0.23301(5) 0.55540(5) 0.50194(5) 0.0130(2) Uani 1 1 d . . .
C85 C 0.9018(11) 0.6824(10) 0.5549(13) 0.122(7) Uani 1 1 d . . .
H85 H 0.8524 0.6750 0.5748 0.146 Uiso 1 1 calc R . .
C86 C 0.9932(8) 0.6491(9) 0.4478(10) 0.120(7) Uani 1 1 d . . .
H86A H 0.9868 0.6860 0.4067 0.180 Uiso 1 1 calc R . .
H86B H 1.0076 0.5997 0.4266 0.180 Uiso 1 1 calc R . .
H86C H 1.0332 0.6667 0.4827 0.180 Uiso 1 1 calc R . .
C87 C 0.8611(12) 0.5966(10) 0.4552(11) 0.193(12) Uani 1 1 d . . .
H87A H 0.8381 0.6253 0.4133 0.290 Uiso 1 1 calc R . .
H87B H 0.8221 0.5846 0.4927 0.290 Uiso 1 1 calc R . .
H87C H 0.8831 0.5493 0.4359 0.290 Uiso 1 1 calc R . .
N5 N 0.9194(9) 0.6412(8) 0.4901(8) 0.100(4) Uani 1 1 d . . .
O31 O 0.9457(7) 0.7302(7) 0.5915(7) 0.141(5) Uani 1 1 d . . .
C88 C 1.0907(9) 0.2138(9) 0.7521(10) 0.098(3) Uani 1 1 d U . .
H88 H 1.0588 0.1995 0.7927 0.118 Uiso 1 1 calc R . .
C89 C 1.1348(10) 0.2937(9) 0.6539(11) 0.140(5) Uani 1 1 d U . .
H89A H 1.1861 0.2855 0.6743 0.210 Uiso 1 1 calc R . .
H89B H 1.1297 0.3466 0.6369 0.210 Uiso 1 1 calc R . .
H89C H 1.1260 0.2595 0.6109 0.210 Uiso 1 1 calc R . .
C90 C 1.0109(8) 0.3228(7) 0.7332(9) 0.095(4) Uani 1 1 d U . .
H90A H 0.9738 0.3199 0.6914 0.142 Uiso 1 1 calc R . .
H90B H 1.0261 0.3759 0.7410 0.142 Uiso 1 1 calc R . .
H90C H 0.9879 0.3031 0.7796 0.142 Uiso 1 1 calc R . .
N6 N 1.0770(7) 0.2778(7) 0.7148(8) 0.093(3) Uani 1 1 d U . .
O32 O 1.1442(7) 0.1727(6) 0.7349(7) 0.138(4) Uani 1 1 d U . .
N7 N 0.5751(10) 0.7953(9) 1.0728(9) 0.081(4) Uani 0.50 1 d PD B 1
C91 C 0.6183(13) 0.7985(12) 1.0028(10) 0.081(4) Uani 0.50 1 d PD B 1
H91A H 0.6002 0.8412 0.9719 0.121 Uiso 0.50 1 calc PR B 1
H91B H 0.6114 0.7510 0.9747 0.121 Uiso 0.50 1 calc PR B 1
H91C H 0.6723 0.8056 1.0149 0.121 Uiso 0.50 1 calc PR B 1
C92 C 0.5222(12) 0.8564(11) 1.0916(12) 0.081(4) Uani 0.50 1 d PD B 1
H92A H 0.4971 0.8446 1.1395 0.121 Uiso 0.50 1 calc PR B 1
H92B H 0.4839 0.8612 1.0513 0.121 Uiso 0.50 1 calc PR B 1
H92C H 0.5501 0.9044 1.0967 0.121 Uiso 0.50 1 calc PR B 1
C93 C 0.5905(10) 0.7367(8) 1.1295(9) 0.081(4) Uani 0.50 1 d PD B 1
H93 H 0.6218 0.6966 1.1118 0.097 Uiso 0.50 1 calc PR B 1
O33 O 0.5712(10) 0.7293(9) 1.1946(9) 0.081(4) Uani 0.50 1 d PD B 1
O34W O 0.5600(12) 0.5725(14) 1.1797(12) 0.125(7) Uiso 0.50 1 d P C 2
O33W O 0.2788(16) 0.4638(16) 1.1041(16) 0.179(11) Uiso 0.50 1 d P D 1
O36W O 0.3978(14) 0.4653(13) 1.1372(14) 0.138(8) Uiso 0.50 1 d P E 2
O35W O 1.3514(15) 0.3250(14) 0.6598(15) 0.145(9) Uiso 0.50 1 d P . .

loop_
_atom_site_aniso_label
_atom_site_aniso_U_11
_atom_site_aniso_U_22
_atom_site_aniso_U_33
_atom_site_aniso_U_23
_atom_site_aniso_U_13
_atom_site_aniso_U_12
C1 0.011(4) 0.015(3) 0.021(4) -0.003(3) -0.005(3) 0.000(3)
C2 0.007(4) 0.024(5) 0.027(6) 0.014(4) 0.004(4) 0.003(4)
C3 0.015(5) 0.013(4) 0.026(5) 0.000(4) 0.003(4) -0.002(4)
C4 0.017(5) 0.011(4) 0.036(6) 0.001(4) 0.011(4) 0.000(4)
C5 0.017(5) 0.010(4) 0.052(7) 0.001(5) 0.006(5) 0.000(4)
C6 0.012(5) 0.027(5) 0.041(6) 0.009(5) 0.004(4) 0.005(4)
C7 0.029(6) 0.020(5) 0.080(9) 0.020(6) 0.016(6) 0.005(5)
C8 0.038(8) 0.054(8) 0.149(14) 0.045(8) 0.048(8) 0.025(6)
C9 0.038(7) 0.048(7) 0.111(11) 0.045(8) 0.031(7) 0.012(6)
C10 0.047(7) 0.027(6) 0.078(9) 0.021(6) 0.024(7) 0.011(5)
C11 0.016(5) 0.022(5) 0.076(9) 0.015(5) 0.009(5) 0.001(4)
C12 0.013(5) 0.014(4) 0.027(6) 0.002(4) -0.002(4) 0.004(4)
C13 0.019(5) 0.022(5) 0.023(6) 0.000(4) -0.005(4) -0.001(4)
C14 0.020(5) 0.017(4) 0.008(5) 0.002(4) 0.002(4) 0.001(4)
C15 0.016(5) 0.015(5) 0.031(6) -0.006(4) -0.006(4) 0.002(4)
C16 0.018(5) 0.011(4) 0.018(5) 0.005(4) 0.002(4) -0.006(4)
C17 0.028(4) 0.013(3) 0.020(4) 0.001(2) 0.009(3) -0.003(3)
C18 0.034(4) 0.017(3) 0.021(4) 0.005(3) 0.009(3) 0.004(3)
C19 0.039(4) 0.019(3) 0.023(3) 0.006(3) 0.014(3) 0.005(3)
C20 0.062(5) 0.027(4) 0.030(4) -0.003(3) 0.020(4) 0.012(4)
C21 0.079(5) 0.025(3) 0.041(4) -0.004(3) 0.031(4) 0.025(4)
C22 0.078(5) 0.027(4) 0.044(5) 0.004(3) 0.027(4) 0.023(4)
C23 0.056(5) 0.022(3) 0.033(4) 0.010(3) 0.021(4) 0.015(4)
C24 0.013(5) 0.015(4) 0.026(6) -0.001(4) 0.001(4) -0.007(4)
C25 0.012(5) 0.024(5) 0.009(5) 0.004(4) 0.002(4) -0.007(4)
C26 0.020(5) 0.010(4) 0.014(5) -0.001(4) 0.001(4) -0.004(4)
C27 0.014(4) 0.011(4) 0.007(5) -0.001(3) -0.001(4) -0.003(4)
C28 0.022(5) 0.011(4) 0.020(5) 0.005(4) -0.012(4) 0.003(4)
C29 0.039(6) 0.023(5) 0.023(6) -0.008(4) -0.009(5) 0.006(5)
C30 0.024(5) 0.014(5) 0.022(5) -0.005(4) -0.016(4) 0.001(4)
C31 0.081(8) 0.049(7) 0.039(7) -0.035(5) -0.040(6) 0.028(7)
C32 0.095(10) 0.078(10) 0.079(10) -0.047(8) -0.056(8) 0.063(9)
C33 0.106(10) 0.031(6) 0.076(9) -0.032(7) -0.061(8) 0.032(8)
C34 0.075(9) 0.041(6) 0.032(7) -0.010(5) -0.028(6) 0.028(6)
C35 0.034(6) 0.039(6) 0.021(6) -0.013(4) -0.013(5) 0.010(5)
C36 0.024(5) 0.008(4) 0.022(5) 0.000(4) -0.007(4) 0.005(4)
C37 0.024(5) 0.020(5) 0.008(5) -0.003(4) 0.000(4) -0.003(4)
C38 0.021(5) 0.024(5) 0.012(5) -0.001(4) 0.006(4) -0.001(4)
C39 0.018(4) 0.026(5) 0.016(5) -0.003(5) 0.000(4) -0.008(5)
C40 0.019(5) 0.033(5) 0.024(6) -0.013(4) 0.004(4) -0.020(4)
C41 0.024(5) 0.037(5) 0.031(6) -0.015(5) 0.017(5) 0.005(5)
C42 0.016(5) 0.031(5) 0.021(5) -0.011(4) 0.008(4) -0.018(4)
C43 0.034(6) 0.067(8) 0.023(6) -0.016(6) 0.013(5) -0.013(6)
C44 0.044(7) 0.054(7) 0.042(7) -0.029(6) 0.017(6) -0.015(6)
C45 0.037(7) 0.055(7) 0.039(7) -0.020(6) 0.009(6) -0.012(6)
C46 0.040(7) 0.050(7) 0.041(7) -0.007(6) 0.006(6) -0.020(6)
C47 0.031(6) 0.034(5) 0.026(6) -0.006(5) 0.006(5) -0.005(5)
C48 0.021(5) 0.023(5) 0.015(5) 0.008(5) 0.006(4) 0.001(5)
C49 0.031(6) 0.033(6) 0.033(7) -0.011(5) 0.006(5) -0.018(5)
N1A 0.049(9) 0.034(6) 0.132(15) 0.024(9) 0.050(9) -0.002(7)
C50A 0.047(11) 0.050(11) 0.143(16) 0.023(10) 0.041(11) -0.003(9)
C51A 0.054(12) 0.036(9) 0.129(15) 0.009(9) 0.063(11) 0.000(9)
N1B 0.051(9) 0.036(6) 0.129(15) 0.020(8) 0.051(9) -0.002(6)
C50B 0.057(10) 0.046(8) 0.140(16) 0.035(9) 0.045(11) 0.004(7)
C51B 0.046(13) 0.029(8) 0.116(16) 0.012(8) 0.054(12) 0.014(9)
C52 0.023(5) 0.021(5) 0.030(6) 0.003(5) 0.002(5) 0.001(4)
C53 0.050(7) 0.025(5) 0.034(6) -0.005(5) -0.014(5) 0.000(5)
C54 0.093(10) 0.036(7) 0.069(9) -0.006(6) -0.072(8) 0.005(7)
C55 0.008(3) 0.018(4) 0.017(4) 0.006(4) 0.000(2) -0.005(3)
C56 0.010(3) 0.025(4) 0.011(3) 0.000(3) 0.001(2) 0.001(3)
C57 0.010(3) 0.019(3) 0.013(3) 0.001(3) -0.001(2) -0.001(3)
C58 0.011(3) 0.022(4) 0.016(4) 0.001(3) -0.001(2) 0.000(3)
C59 0.011(4) 0.018(4) 0.024(4) 0.008(4) -0.006(3) -0.005(3)
C60 0.016(4) 0.032(4) 0.017(4) -0.006(3) -0.003(3) 0.009(3)
C61 0.026(6) 0.102(10) 0.029(7) -0.018(6) -0.010(5) 0.030(6)
C62 0.037(7) 0.153(13) 0.031(7) -0.046(8) -0.013(6) 0.026(8)
C63 0.028(7) 0.189(16) 0.030(7) -0.028(8) 0.000(6) 0.039(8)
C64 0.032(6) 0.096(9) 0.026(6) -0.022(6) -0.004(5) 0.033(6)
C65 0.022(5) 0.052(6) 0.024(6) 0.002(5) 0.004(4) 0.021(5)
C66 0.008(5) 0.036(5) 0.025(6) 0.009(4) -0.006(4) 0.003(4)
C67 0.012(5) 0.015(5) 0.068(8) -0.008(5) 0.009(5) 0.003(4)
C68 0.027(6) 0.013(4) 0.039(6) -0.015(4) -0.011(5) -0.003(4)
C69 0.016(5) 0.022(5) 0.031(6) -0.003(4) 0.004(4) -0.004(4)
C70 0.020(5) 0.018(5) 0.037(6) 0.000(4) 0.004(5) 0.005(4)
C71 0.032(6) 0.012(5) 0.047(7) -0.017(4) -0.014(5) 0.006(4)
C72 0.036(6) 0.022(5) 0.063(8) -0.017(5) -0.012(6) 0.005(5)
C73 0.032(6) 0.038(6) 0.080(9) -0.024(6) -0.015(6) 0.000(5)
C74 0.063(8) 0.042(7) 0.085(10) -0.038(6) -0.049(7) 0.017(6)
C75 0.056(8) 0.057(8) 0.100(11) -0.035(8) -0.047(7) 0.027(7)
C76 0.056(8) 0.066(8) 0.100(11) -0.068(8) -0.061(8) 0.046(7)
C77 0.028(6) 0.051(7) 0.129(13) -0.052(8) -0.047(8) 0.018(6)
C78 0.012(5) 0.020(5) 0.033(6) 0.000(5) -0.003(4) 0.000(4)
C79 0.046(6) 0.046(5) 0.025(4) -0.008(4) 0.011(5) 0.006(5)
C80 0.083(8) 0.089(7) 0.055(7) -0.036(6) 0.029(6) 0.018(6)
C81 0.136(10) 0.129(9) 0.027(6) 0.008(5) 0.011(7) 0.073(8)
C82 0.017(5) 0.025(5) 0.043(7) -0.008(5) 0.004(5) -0.002(5)
C83 0.030(7) 0.102(10) 0.047(8) 0.038(7) -0.004(6) 0.015(7)
C84 0.051(9) 0.084(10) 0.148(15) 0.077(10) 0.010(9) 0.018(8)
N2 0.037(5) 0.019(4) 0.032(5) 0.008(4) -0.014(4) 0.011(4)
N3 0.068(5) 0.072(5) 0.026(4) -0.012(3) 0.020(4) 0.021(4)
N4 0.015(4) 0.030(5) 0.057(6) 0.020(4) -0.002(4) 0.007(4)
O1 0.012(3) 0.012(3) 0.006(3) 0.000(2) -0.002(2) -0.001(2)
O2 0.011(3) 0.018(3) 0.037(4) 0.004(2) 0.002(3) 0.006(2)
O3 0.012(3) 0.023(3) 0.021(3) -0.002(2) -0.001(2) 0.006(2)
O4 0.017(3) 0.016(3) 0.025(4) 0.002(3) 0.005(3) -0.001(3)
O5 0.017(3) 0.016(3) 0.047(4) 0.004(3) 0.005(3) 0.004(3)
O6 0.024(4) 0.029(3) 0.012(3) -0.002(3) 0.006(3) 0.008(3)
O7 0.031(3) 0.022(3) 0.011(3) 0.008(3) 0.003(2) 0.009(3)
O8 0.028(4) 0.016(3) 0.019(4) 0.001(3) 0.006(3) 0.001(3)
O9 0.032(4) 0.022(3) 0.014(4) 0.001(3) 0.005(3) -0.008(3)
O10 0.025(3) 0.019(3) 0.013(3) -0.006(3) -0.009(3) 0.009(3)
O11 0.013(3) 0.019(3) 0.024(4) -0.008(3) -0.004(3) 0.003(3)
O12 0.026(4) 0.023(3) 0.025(4) -0.013(3) -0.016(3) 0.012(3)
O13 0.024(3) 0.018(3) 0.010(3) 0.001(3) -0.007(3) -0.001(3)
O14 0.013(3) 0.040(4) 0.011(3) -0.002(3) -0.003(3) -0.007(3)
O15 0.018(3) 0.019(3) 0.010(3) 0.000(2) -0.001(3) -0.002(3)
O16 0.023(4) 0.048(4) 0.032(4) -0.015(3) 0.009(3) -0.021(3)
O17 0.017(3) 0.026(3) 0.018(4) -0.004(3) 0.004(3) -0.012(3)
O18 0.026(4) 0.024(3) 0.040(4) 0.003(3) 0.007(3) -0.004(3)
O19 0.026(4) 0.016(3) 0.032(4) 0.007(3) -0.009(3) 0.007(3)
O20 0.013(3) 0.026(3) 0.014(3) -0.005(3) 0.002(3) 0.005(3)
O21 0.013(3) 0.025(3) 0.016(3) -0.005(3) -0.004(3) 0.005(3)
O22 0.028(3) 0.012(3) 0.010(3) -0.002(3) 0.000(3) 0.001(3)
O23 0.013(3) 0.043(4) 0.016(3) 0.002(3) -0.008(3) 0.007(3)
O24 0.006(3) 0.009(3) 0.014(3) 0.002(2) 0.001(2) 0.005(2)
O25 0.028(4) 0.030(4) 0.049(5) -0.016(3) -0.021(3) 0.014(3)
O26 0.030(4) 0.015(3) 0.029(4) -0.005(3) -0.006(3) 0.003(3)
O27 0.021(3) 0.025(3) 0.029(4) 0.000(3) -0.004(3) 0.010(3)
O28 0.008(3) 0.021(3) 0.024(4) -0.006(3) 0.000(3) 0.001(3)
O29 0.031(3) 0.032(3) 0.018(3) 0.001(3) 0.001(3) 0.014(3)
O30 0.019(3) 0.028(4) 0.030(4) 0.010(3) 0.006(3) 0.002(3)
Zn1 0.0110(5) 0.0106(5) 0.0160(5) -0.0013(5) 0.0006(4) 0.0002(5)
Zn2 0.0157(6) 0.0110(5) 0.0122(6) 0.0002(4) -0.0026(4) 0.0003(4)
Zn3 0.0111(5) 0.0115(5) 0.0129(5) -0.0013(4) -0.0029(4) 0.0002(4)
Zn4 0.0101(5) 0.0145(5) 0.0128(6) -0.0018(4) -0.0010(4) 0.0010(4)
Zn5 0.0122(5) 0.0176(5) 0.0150(5) 0.0010(5) -0.0011(4) 0.0022(5)
Zn6 0.0108(5) 0.0134(5) 0.0113(6) 0.0004(4) -0.0004(4) -0.0010(4)
Zn7 0.0143(5) 0.0143(5) 0.0112(6) -0.0004(4) -0.0015(4) -0.0010(5)
Zn8 0.0126(5) 0.0129(5) 0.0136(5) 0.0015(4) -0.0009(4) 0.0007(4)
C85 0.125(17) 0.078(12) 0.16(2) -0.008(13) 0.035(15) 0.004(11)
C86 0.081(12) 0.114(13) 0.166(18) 0.057(13) 0.056(12) 0.019(10)
C87 0.26(2) 0.144(17) 0.171(19) 0.067(14) -0.151(18) -0.150(18)
N5 0.138(13) 0.082(9) 0.078(10) 0.007(8) -0.013(10) -0.009(9)
O31 0.179(13) 0.108(9) 0.137(11) 0.032(8) -0.055(9) -0.068(9)
C88 0.092(8) 0.075(7) 0.129(9) -0.003(6) -0.005(7) 0.004(5)
C89 0.154(11) 0.088(9) 0.180(13) -0.024(8) 0.069(9) -0.051(9)
C90 0.078(8) 0.080(8) 0.125(11) -0.024(8) -0.026(7) 0.006(6)
N6 0.085(7) 0.066(6) 0.128(8) -0.003(6) 0.013(6) -0.004(5)
O32 0.138(9) 0.109(7) 0.165(10) -0.023(7) -0.019(8) 0.048(6)
N7 0.098(9) 0.053(6) 0.090(10) -0.017(7) -0.015(8) 0.027(6)
C91 0.098(9) 0.053(6) 0.090(10) -0.017(7) -0.015(8) 0.027(6)
C92 0.098(9) 0.053(6) 0.090(10) -0.017(7) -0.015(8) 0.027(6)
C93 0.098(9) 0.053(6) 0.090(10) -0.017(7) -0.015(8) 0.027(6)
O33 0.098(9) 0.053(6) 0.090(10) -0.017(7) -0.015(8) 0.027(6)

loop_
_atom_type_symbol
_atom_type_description
_atom_type_scat_dispersion_real
_atom_type_scat_dispersion_imag
_atom_type_scat_source
C C 0.0033 0.0016 'International Tables Vol C Tables 4.2.6.8 and 6.1.1.4'
H H 0.0000 0.0000 'International Tables Vol C Tables 4.2.6.8 and 6.1.1.4'
N N 0.0061 0.0033 'International Tables Vol C Tables 4.2.6.8 and 6.1.1.4'
O O 0.0106 0.0060 'International Tables Vol C Tables 4.2.6.8 and 6.1.1.4'
Zn Zn 0.2839 1.4301 'International Tables Vol C Tables 4.2.6.8 and 6.1.1.4'

loop_
_geom_angle_atom_site_label_1
_geom_angle_atom_site_label_2
_geom_angle_atom_site_label_3
_geom_angle
_geom_angle_site_symmetry_1
_geom_angle_site_symmetry_3
O3 C1 O2 122.6(7) . .
O3 C1 C2 117.9(7) . .
O2 C1 C2 119.4(8) . .
C3 C2 C6 108.7(7) . .
C3 C2 C1 122.6(8) . .
C6 C2 C1 128.7(7) . .
C2 C3 C4 109.9(8) . .
C2 C3 H3 125.0 . .
C4 C3 H3 125.0 . .
C5 C4 C3 107.7(7) . .
C5 C4 C12 128.9(8) . .
C3 C4 C12 123.4(8) . .
C4 C5 C7 124.3(8) . .
C4 C5 C6 107.7(8) . .
C7 C5 C6 127.9(9) . .
C11 C6 C2 126.5(8) . .
C11 C6 C5 127.5(8) . .
C2 C6 C5 106.0(7) . .
C5 C7 C8 128.5(9) . .
C5 C7 H7 115.7 . .
C8 C7 H7 115.7 . .
C7 C8 C9 126.9(10) . .
C7 C8 H8 116.6 . .
C9 C8 H8 116.6 . .
C10 C9 C8 129.5(10) . .
C10 C9 H9 115.2 . .
C8 C9 H9 115.2 . .
C9 C10 C11 131.2(10) . .
C9 C10 H10 114.4 . .
C11 C10 H10 114.4 . .
C6 C11 C10 128.4(9) . .
C6 C11 H11 115.8 . .
C10 C11 H11 115.8 . .
O5 C12 O4 124.9(8) . .
O5 C12 C4 120.0(8) . .
O4 C12 C4 115.1(7) . .
O6 C13 O7 124.2(8) . .
O6 C13 C14 119.9(8) . .
O7 C13 C14 115.9(8) . .
C18 C14 C15 108.3(7) . .
C18 C14 C13 130.2(8) . .
C15 C14 C13 121.2(7) . .
C14 C15 C16 110.7(7) . .
C14 C15 H15 124.7 . .
C16 C15 H15 124.7 . .
C15 C16 C17 108.1(7) . .
C15 C16 C24 123.1(8) . .
C17 C16 C24 128.5(8) . .
C19 C17 C16 127.5(8) . .
C19 C17 C18 127.7(7) . .
C16 C17 C18 104.8(7) . .
C14 C18 C23 126.5(9) . .
C14 C18 C17 108.2(7) . .
C23 C18 C17 125.3(8) . .
C17 C19 C20 128.7(8) . .
C17 C19 H19 115.7 . .
C20 C19 H19 115.7 . .
C21 C20 C19 129.4(9) . .
C21 C20 H20 115.3 . .
C19 C20 H20 115.3 . .
C22 C21 C20 130.5(9) . .
C22 C21 H21 114.7 . .
C20 C21 H21 114.7 . .
C21 C22 C23 128.5(9) . .
C21 C22 H22 115.7 . .
C23 C22 H22 115.7 . .
C22 C23 C18 129.8(9) . .
C22 C23 H23 115.1 . .
C18 C23 H23 115.1 . .
O9 C24 O8 123.8(7) . .
O9 C24 C16 121.0(8) . .
O8 C24 C16 115.1(8) . .
O10 C25 O11 126.0(7) . .
O10 C25 C26 119.1(7) . .
O11 C25 C26 114.9(7) . .
C30 C26 C27 108.1(7) . .
C30 C26 C25 130.3(7) . .
C27 C26 C25 121.5(7) . .
C28 C27 C26 110.1(7) . .
C28 C27 H27 125.0 . .
C26 C27 H27 125.0 . .
C27 C28 C29 107.9(7) . .
C27 C28 C36 121.2(7) . .
C29 C28 C36 130.9(7) . .
C31 C29 C28 125.6(8) . .
C31 C29 C30 127.3(8) . .
C28 C29 C30 107.0(7) . .
C35 C30 C26 125.9(8) . .
C35 C30 C29 127.1(8) . .
C26 C30 C29 107.0(7) . .
C32 C31 C29 128.2(9) . .
C32 C31 H31 115.9 . .
C29 C31 H31 115.9 . .
C33 C32 C31 129.7(10) . .
C33 C32 H32 115.1 . .
C31 C32 H32 115.1 . .
C34 C33 C32 129.9(11) . .
C34 C33 H33 115.0 . .
C32 C33 H33 115.0 . .
C33 C34 C35 128.5(9) . .
C33 C34 H34 115.8 . .
C35 C34 H34 115.8 . .
C30 C35 C34 129.1(8) . .
C30 C35 H35 115.4 . .
C34 C35 H35 115.4 . .
O12 C36 O13 124.9(8) . .
O12 C36 C28 118.4(7) . .
O13 C36 C28 116.8(7) . .
O15 C37 O14 123.8(7) . .
O15 C37 C38 116.0(7) . .
O14 C37 C38 120.1(7) . .
C39 C38 C42 107.2(7) . .
C39 C38 C37 122.9(7) . .
C42 C38 C37 129.4(7) . .
C38 C39 C40 112.2(7) . .
C38 C39 H39 123.9 . .
C40 C39 H39 123.9 . .
C39 C40 C41 107.9(7) . .
C39 C40 C48 124.4(7) . .
C41 C40 C48 127.6(8) . .
C43 C41 C40 128.8(9) . .
C43 C41 C42 124.9(9) . .
C40 C41 C42 106.1(7) . .
C47 C42 C38 126.9(8) . .
C47 C42 C41 126.6(8) . .
C38 C42 C41 106.4(7) . .
C41 C43 C44 133.0(10) . .
C41 C43 H43 113.5 . .
C44 C43 H43 113.5 . .
C43 C44 C45 127.0(10) . .
C43 C44 H44 116.5 . .
C45 C44 H44 116.5 . .
C46 C45 C44 127.5(10) . .
C46 C45 H45 116.2 . .
C44 C45 H45 116.2 . .
C47 C46 C45 129.9(9) . .
C47 C46 H46 115.1 . .
C45 C46 H46 115.1 . .
C46 C47 C42 130.9(9) . .
C46 C47 H47 114.6 . .
C42 C47 H47 114.6 . .
O17 C48 O16 124.3(7) . .
O17 C48 C40 117.7(7) . .
O16 C48 C40 118.0(8) . .
O18 C49 N1B 135.5(14) . .
O18 C49 N1A 120.5(14) . .
N1B C49 N1A 23(3) . .
O18 C49 H49 119.8 . .
N1B C49 H49 102.0 . .
N1A C49 H49 119.8 . .
C49 N1A C51A 124(2) . .
C49 N1A C50A 118(2) . .
C51A N1A C50A 118(2) . .
N1A C50A H50A 109.5 . .
N1A C50A H50B 109.5 . .
H50A C50A H50B 109.5 . .
N1A C50A H50C 109.5 . .
H50A C50A H50C 109.5 . .
H50B C50A H50C 109.5 . .
N1A C51A H51A 109.5 . .
N1A C51A H51B 109.5 . .
H51A C51A H51B 109.5 . .
N1A C51A H51C 109.5 . .
H51A C51A H51C 109.5 . .
H51B C51A H51C 109.5 . .
C49 N1B C51B 124.0(19) . .
C49 N1B C50B 116.6(18) . .
C51B N1B C50B 117.1(19) . .
N1B C50B H50D 109.5 . .
N1B C50B H50E 109.5 . .
H50D C50B H50E 109.5 . .
N1B C50B H50F 109.5 . .
H50D C50B H50F 109.5 . .
H50E C50B H50F 109.5 . .
N1B C51B H51D 109.5 . .
N1B C51B H51E 109.5 . .
H51D C51B H51E 109.5 . .
N1B C51B H51F 109.5 . .
H51D C51B H51F 109.5 . .
H51E C51B H51F 109.5 . .
O19 C52 N2 124.8(8) . .
O19 C52 H52 117.6 . .
N2 C52 H52 117.6 . .
N2 C53 H53A 109.5 . .
N2 C53 H53B 109.5 . .
H53A C53 H53B 109.5 . .
N2 C53 H53C 109.5 . .
H53A C53 H53C 109.5 . .
H53B C53 H53C 109.5 . .
N2 C54 H54A 109.5 . .
N2 C54 H54B 109.5 . .
H54A C54 H54B 109.5 . .
N2 C54 H54C 109.5 . .
H54A C54 H54C 109.5 . .
H54B C54 H54C 109.5 . .
O21 C55 O20 125.4(7) . .
O21 C55 C56 119.4(7) . .
O20 C55 C56 115.1(7) . .
C57 C56 C60 108.5(7) . .
C57 C56 C55 123.2(7) . .
C60 C56 C55 128.3(7) . .
C58 C57 C56 111.1(7) . .
C58 C57 H57 124.4 . .
C56 C57 H57 124.4 . .
C57 C58 C59 124.0(7) . .
C57 C58 C66 107.1(7) . .
C59 C58 C66 128.8(7) . .
O22 C59 O23 125.3(7) . .
O22 C59 C58 116.5(7) . .
O23 C59 C58 118.2(8) . .
C61 C60 C56 126.9(8) . .
C61 C60 C66 125.8(8) . .
C56 C60 C66 107.3(7) . .
C60 C61 C62 130.3(9) . .
C60 C61 H61 114.9 . .
C62 C61 H61 114.9 . .
C63 C62 C61 128.5(10) . .
C63 C62 H62 115.8 . .
C61 C62 H62 115.8 . .
C64 C63 C62 126.7(10) . .
C64 C63 H63 116.7 . .
C62 C63 H63 116.7 . .
C63 C64 C65 132.9(10) . .
C63 C64 H64 113.5 . .
C65 C64 H64 113.5 . .
C64 C65 C66 127.4(9) . .
C64 C65 H65 116.3 . .
C66 C65 H65 116.3 . .
C65 C66 C58 126.1(7) . .
C65 C66 C60 128.1(8) . .
C58 C66 C60 105.8(7) . .
O26 C67 O25 125.4(8) . .
O26 C67 C68 117.2(8) . .
O25 C67 C68 117.1(9) . .
C69 C68 C72 108.4(8) . .
C69 C68 C67 123.9(8) . .
C72 C68 C67 127.4(8) . .
C68 C69 C70 111.3(8) . .
C68 C69 H69 124.3 . .
C70 C69 H69 124.3 . .
C71 C70 C69 107.7(8) . .
C71 C70 C78 127.9(8) . .
C69 C70 C78 124.4(8) . .
C70 C71 C73 127.2(8) . .
C70 C71 C72 106.7(8) . .
C73 C71 C72 126.0(8) . .
C77 C72 C68 127.3(9) . .
C77 C72 C71 126.8(9) . .
C68 C72 C71 105.8(8) . .
C71 C73 C74 130.2(10) . .
C71 C73 H73 114.9 . .
C74 C73 H73 114.9 . .
C75 C74 C73 128.6(10) . .
C75 C74 H74 115.7 . .
C73 C74 H74 115.7 . .
C76 C75 C74 129.1(10) . .
C76 C75 H75 115.4 . .
C74 C75 H75 115.4 . .
C77 C76 C75 128.3(10) . .
C77 C76 H76 115.9 . .
C75 C76 H76 115.9 . .
C76 C77 C72 131.0(10) . .
C76 C77 H77 114.5 . .
C72 C77 H77 114.5 . .
O27 C78 O28 124.2(8) . .
O27 C78 C70 121.2(8) . .
O28 C78 C70 114.6(8) . .
O29 C79 N3 126.6(10) . .
O29 C79 H79 116.7 . .
N3 C79 H79 116.7 . .
N3 C80 H80A 109.5 . .
N3 C80 H80B 109.5 . .
H80A C80 H80B 109.5 . .
N3 C80 H80C 109.5 . .
H80A C80 H80C 109.5 . .
H80B C80 H80C 109.5 . .
N3 C81 H81A 109.5 . .
N3 C81 H81B 109.5 . .
H81A C81 H81B 109.5 . .
N3 C81 H81C 109.5 . .
H81A C81 H81C 109.5 . .
H81B C81 H81C 109.5 . .
O30 C82 N4 125.5(9) . .
O30 C82 H82 117.3 . .
N4 C82 H82 117.3 . .
N4 C83 H83A 109.5 . .
N4 C83 H83B 109.5 . .
H83A C83 H83B 109.5 . .
N4 C83 H83C 109.5 . .
H83A C83 H83C 109.5 . .
H83B C83 H83C 109.5 . .
N4 C84 H84A 109.5 . .
N4 C84 H84B 109.5 . .
H84A C84 H84B 109.5 . .
N4 C84 H84C 109.5 . .
H84A C84 H84C 109.5 . .
H84B C84 H84C 109.5 . .
C52 N2 C53 120.8(7) . .
C52 N2 C54 121.5(8) . .
C53 N2 C54 117.5(7) . .
C79 N3 C80 122.0(10) . .
C79 N3 C81 118.9(9) . .
C80 N3 C81 118.8(9) . .
C82 N4 C83 120.7(8) . .
C82 N4 C84 123.3(8) . .
C83 N4 C84 115.9(8) . .
Zn1 O1 Zn4 110.5(2) . .
Zn1 O1 Zn3 109.2(2) . .
Zn4 O1 Zn3 108.8(2) . .
Zn1 O1 Zn2 112.6(2) . .
Zn4 O1 Zn2 108.8(2) . .
Zn3 O1 Zn2 106.9(2) . .
C1 O2 Zn1 117.1(5) . .
C1 O3 Zn2 133.3(5) . .
C12 O4 Zn1 125.7(5) . 2_747
C12 O5 Zn3 132.3(5) . 2_747
C13 O6 Zn2 132.2(5) . .
C13 O7 Zn3 113.8(5) . .
C24 O8 Zn6 129.2(5) . 2_647
C24 O9 Zn7 130.6(5) . 2_647
C25 O10 Zn2 131.7(5) . .
C25 O11 Zn4 116.5(5) . .
C36 O12 Zn8 129.7(5) . 2_646
C36 O13 Zn7 130.6(5) . 2_646
C37 O14 Zn4 125.4(5) . .
C37 O15 Zn1 122.0(5) . .
C48 O16 Zn8 133.4(5) . 1_655
C48 O17 Zn6 128.3(5) . 1_655
C49 O18 Zn2 124.1(6) . .
C52 O19 Zn2 119.7(6) . .
C55 O20 Zn4 129.0(5) . .
C55 O21 Zn3 131.2(5) . .
C59 O22 Zn5 134.6(5) . .
C59 O23 Zn6 117.2(5) . .
Zn8 O24 Zn6 109.5(2) . .
Zn8 O24 Zn7 109.4(2) . .
Zn6 O24 Zn7 109.6(2) . .
Zn8 O24 Zn5 108.7(2) . .
Zn6 O24 Zn5 114.6(2) . .
Zn7 O24 Zn5 104.8(2) . .
C67 O25 Zn8 114.3(6) . .
C67 O26 Zn5 129.6(6) . .
C78 O27 Zn5 129.8(5) . 2_646
C78 O28 Zn7 116.8(5) . 2_646
C79 O29 Zn5 127.3(6) . .
C82 O30 Zn5 118.9(6) . .
O1 Zn1 O2 117.0(2) . .
O1 Zn1 O4 115.0(2) . 2_757
O2 Zn1 O4 113.2(2) . 2_757
O1 Zn1 O15 108.0(2) . .
O2 Zn1 O15 97.9(2) . .
O4 Zn1 O15 103.1(2) 2_757 .
O1 Zn1 Zn3 35.64(14) . .
O2 Zn1 Zn3 140.71(17) . .
O4 Zn1 Zn3 79.43(16) 2_757 .
O15 Zn1 Zn3 115.99(15) . .
O1 Zn1 Zn4 34.89(14) . .
O2 Zn1 Zn4 116.99(16) . .
O4 Zn1 Zn4 129.74(16) 2_757 .
O15 Zn1 Zn4 73.64(15) . .
Zn3 Zn1 Zn4 59.88(3) . .
O1 Zn2 O10 95.5(2) . .
O1 Zn2 O3 94.6(2) . .
O10 Zn2 O3 90.4(2) . .
O1 Zn2 O19 177.4(2) . .
O10 Zn2 O19 86.6(2) . .
O3 Zn2 O19 86.9(2) . .
O1 Zn2 O18 87.5(2) . .
O10 Zn2 O18 95.5(2) . .
O3 Zn2 O18 173.5(2) . .
O19 Zn2 O18 90.7(2) . .
O1 Zn2 O6 92.8(2) . .
O10 Zn2 O6 171.6(2) . .
O3 Zn2 O6 87.6(2) . .
O19 Zn2 O6 85.2(2) . .
O18 Zn2 O6 86.1(2) . .
O1 Zn3 O7 124.6(2) . .
O1 Zn3 O5 107.8(2) . 2_757
O7 Zn3 O5 101.9(2) . 2_757
O1 Zn3 O21 111.0(2) . .
O7 Zn3 O21 104.3(2) . .
O5 Zn3 O21 105.4(2) 2_757 .
O1 Zn3 Zn1 35.18(14) . .
O7 Zn3 Zn1 128.99(16) . .
O5 Zn3 Zn1 73.03(17) 2_757 .
O21 Zn3 Zn1 126.26(16) . .
O1 Zn3 Zn4 35.48(14) . .
O7 Zn3 Zn4 139.75(17) . .
O5 Zn3 Zn4 117.16(18) 2_757 .
O21 Zn3 Zn4 75.59(15) . .
Zn1 Zn3 Zn4 60.33(3) . .
O1 Zn4 O20 113.8(2) . .
O1 Zn4 O11 115.7(2) . .
O20 Zn4 O11 109.4(2) . .
O1 Zn4 O14 111.1(2) . .
O20 Zn4 O14 111.1(2) . .
O11 Zn4 O14 94.2(2) . .
O1 Zn4 Zn3 35.69(14) . .
O20 Zn4 Zn3 78.14(16) . .
O11 Zn4 Zn3 131.11(17) . .
O14 Zn4 Zn3 129.24(16) . .
O1 Zn4 Zn1 34.64(15) . .
O20 Zn4 Zn1 124.90(16) . .
O11 Zn4 Zn1 124.71(16) . .
O14 Zn4 Zn1 76.85(15) . .
Zn3 Zn4 Zn1 59.79(3) . .
O24 Zn5 O22 94.3(2) . .
O24 Zn5 O30 177.2(2) . .
O22 Zn5 O30 86.3(2) . .
O24 Zn5 O27 94.0(2) . 2_656
O22 Zn5 O27 93.2(2) . 2_656
O30 Zn5 O27 88.6(2) . 2_656
O24 Zn5 O29 87.0(2) . .
O22 Zn5 O29 176.8(2) . .
O30 Zn5 O29 92.3(2) . .
O27 Zn5 O29 89.6(2) 2_656 .
O24 Zn5 O26 93.6(2) . .
O22 Zn5 O26 91.0(2) . .
O30 Zn5 O26 83.7(2) . .
O27 Zn5 O26 171.1(2) 2_656 .
O29 Zn5 O26 86.0(2) . .
O24 Zn5 Zn7 36.58(14) . .
O22 Zn5 Zn7 116.79(14) . .
O30 Zn5 Zn7 144.97(16) . .
O27 Zn5 Zn7 65.50(15) 2_656 .
O29 Zn5 Zn7 65.80(16) . .
O26 Zn5 Zn7 119.32(15) . .
O24 Zn6 O8 112.5(2) . 2_657
O24 Zn6 O17 113.7(2) . 1_455
O8 Zn6 O17 103.1(2) 2_657 1_455
O24 Zn6 O23 116.3(2) . .
O8 Zn6 O23 99.9(2) 2_657 .
O17 Zn6 O23 109.8(2) 1_455 .
O24 Zn6 Zn8 35.22(14) . .
O8 Zn6 Zn8 122.49(17) 2_657 .
O17 Zn6 Zn8 78.45(16) 1_455 .
O23 Zn6 Zn8 134.39(17) . .
O24 Zn6 Zn7 35.27(14) . .
O8 Zn6 Zn7 77.31(16) 2_657 .
O17 Zn6 Zn7 127.28(17) 1_455 .
O23 Zn6 Zn7 122.17(17) . .
Zn8 Zn6 Zn7 59.98(3) . .
O24 Zn7 O28 120.1(2) . 2_656
O24 Zn7 O13 111.6(2) . 2_656
O28 Zn7 O13 110.2(2) 2_656 2_656
O24 Zn7 O9 111.2(2) . 2_657
O28 Zn7 O9 95.4(2) 2_656 2_657
O13 Zn7 O9 106.6(2) 2_656 2_657
O24 Zn7 Zn5 38.60(14) . .
O28 Zn7 Zn5 82.35(16) 2_656 .
O13 Zn7 Zn5 123.89(16) 2_656 .
O9 Zn7 Zn5 127.08(16) 2_657 .
O24 Zn7 Zn8 35.16(15) . .
O28 Zn7 Zn8 136.89(16) 2_656 .
O13 Zn7 Zn8 76.48(16) 2_656 .
O9 Zn7 Zn8 124.37(18) 2_657 .
Zn5 Zn7 Zn8 61.38(3) . .
O24 Zn7 Zn6 35.09(14) . .
O28 Zn7 Zn6 125.41(17) 2_656 .
O13 Zn7 Zn6 124.02(16) 2_656 .
O9 Zn7 Zn6 76.08(17) 2_657 .
Zn5 Zn7 Zn6 63.79(3) . .
Zn8 Zn7 Zn6 59.81(3) . .
O24 Zn8 O25 124.5(2) . .
O24 Zn8 O16 110.5(2) . 1_455
O25 Zn8 O16 104.4(3) . 1_455
O24 Zn8 O12 111.3(2) . 2_656
O25 Zn8 O12 100.8(3) . 2_656
O16 Zn8 O12 102.9(3) 1_455 2_656
O24 Zn8 Zn6 35.29(15) . .
O25 Zn8 Zn6 140.04(19) . .
O16 Zn8 Zn6 75.31(17) 1_455 .
O12 Zn8 Zn6 118.42(17) 2_656 .
O24 Zn8 Zn7 35.42(14) . .
O25 Zn8 Zn7 128.8(2) . .
O16 Zn8 Zn7 126.31(17) 1_455 .
O12 Zn8 Zn7 76.44(15) 2_656 .
Zn6 Zn8 Zn7 60.21(3) . .
O31 C85 N5 127.3(19) . .
O31 C85 H85 116.4 . .
N5 C85 H85 116.4 . .
N5 C86 H86A 109.5 . .
N5 C86 H86B 109.5 . .
H86A C86 H86B 109.5 . .
N5 C86 H86C 109.5 . .
H86A C86 H86C 109.5 . .
H86B C86 H86C 109.5 . .
N5 C87 H87A 109.5 . .
N5 C87 H87B 109.5 . .
H87A C87 H87B 109.5 . .
N5 C87 H87C 109.5 . .
H87A C87 H87C 109.5 . .
H87B C87 H87C 109.5 . .
C85 N5 C87 118.4(18) . .
C85 N5 C86 123.9(16) . .
C87 N5 C86 117.1(16) . .
O32 C88 N6 120.9(18) . .
O32 C88 H88 119.6 . .
N6 C88 H88 119.6 . .
N6 C89 H89A 109.5 . .
N6 C89 H89B 109.5 . .
H89A C89 H89B 109.5 . .
N6 C89 H89C 109.5 . .
H89A C89 H89C 109.5 . .
H89B C89 H89C 109.5 . .
N6 C90 H90A 109.5 . .
N6 C90 H90B 109.5 . .
H90A C90 H90B 109.5 . .
N6 C90 H90C 109.5 . .
H90A C90 H90C 109.5 . .
H90B C90 H90C 109.5 . .
C88 N6 C90 119.8(15) . .
C88 N6 C89 113.0(14) . .
C90 N6 C89 127.2(14) . .
C91 N7 C93 120.9(7) . .
C91 N7 C92 120.1(7) . .
C93 N7 C92 118.5(7) . .
N7 C91 H91A 109.5 . .
N7 C91 H91B 109.5 . .
H91A C91 H91B 109.5 . .
N7 C91 H91C 109.5 . .
H91A C91 H91C 109.5 . .
H91B C91 H91C 109.5 . .
N7 C92 H92A 109.5 . .
N7 C92 H92B 109.5 . .
H92A C92 H92B 109.5 . .
N7 C92 H92C 109.5 . .
H92A C92 H92C 109.5 . .
H92B C92 H92C 109.5 . .
O33 C93 N7 132.5(16) . .
O33 C93 H93 113.7 . .
N7 C93 H93 113.7 . .

loop_
_geom_bond_atom_site_label_1
_geom_bond_atom_site_label_2
_geom_bond_distance
_geom_bond_site_symmetry_2
C1 O3 1.262(9) .
C1 O2 1.289(9) .
C1 C2 1.451(11) .
C2 C3 1.391(10) .
C2 C6 1.428(11) .
C3 C4 1.416(11) .
C3 H3 0.9300 .
C4 C5 1.410(12) .
C4 C12 1.481(11) .
C5 C7 1.415(13) .
C5 C6 1.475(11) .
C6 C11 1.382(12) .
C7 C8 1.419(14) .
C7 H7 0.9300 .
C8 C9 1.429(13) .
C8 H8 0.9300 .
C9 C10 1.352(13) .
C9 H9 0.9300 .
C10 C11 1.391(12) .
C10 H10 0.9300 .
C11 H11 0.9300 .
C12 O5 1.252(9) .
C12 O4 1.269(9) .
C13 O6 1.233(10) .
C13 O7 1.310(9) .
C13 C14 1.488(11) .
C14 C18 1.385(11) .
C14 C15 1.391(11) .
C15 C16 1.401(11) .
C15 H15 0.9300 .
C16 C17 1.429(10) .
C16 C24 1.456(11) .
C17 C19 1.377(11) .
C17 C18 1.498(11) .
C18 C23 1.422(10) .
C19 C20 1.393(11) .
C19 H19 0.9300 .
C20 C21 1.376(12) .
C20 H20 0.9300 .
C21 C22 1.351(13) .
C21 H21 0.9300 .
C22 C23 1.386(12) .
C22 H22 0.9300 .
C23 H23 0.9300 .
C24 O9 1.243(9) .
C24 O8 1.303(10) .
C25 O10 1.246(9) .
C25 O11 1.288(9) .
C25 C26 1.491(11) .
C26 C30 1.397(11) .
C26 C27 1.404(10) .
C27 C28 1.391(10) .
C27 H27 0.9300 .
C28 C29 1.408(11) .
C28 C36 1.468(11) .
C29 C31 1.396(12) .
C29 C30 1.470(11) .
C30 C35 1.371(11) .
C31 C32 1.389(13) .
C31 H31 0.9300 .
C32 C33 1.373(13) .
C32 H32 0.9300 .
C33 C34 1.340(13) .
C33 H33 0.9300 .
C34 C35 1.427(12) .
C34 H34 0.9300 .
C35 H35 0.9300 .
C36 O12 1.265(9) .
C36 O13 1.269(9) .
C37 O15 1.252(8) .
C37 O14 1.267(9) .
C37 C38 1.493(11) .
C38 C39 1.370(10) .
C38 C42 1.410(11) .
C39 C40 1.372(11) .
C39 H39 0.9300 .
C40 C41 1.399(11) .
C40 C48 1.460(11) .
C41 C43 1.380(12) .
C41 C42 1.488(11) .
C42 C47 1.383(11) .
C43 C44 1.395(12) .
C43 H43 0.9300 .
C44 C45 1.407(13) .
C44 H44 0.9300 .
C45 C46 1.404(13) .
C45 H45 0.9300 .
C46 C47 1.363(12) .
C46 H46 0.9300 .
C47 H47 0.9300 .
C48 O17 1.271(9) .
C48 O16 1.275(9) .
C49 O18 1.234(10) .
C49 N1B 1.27(2) .
C49 N1A 1.35(3) .
C49 H49 0.9300 .
N1A C51A 1.46(2) .
N1A C50A 1.45(2) .
C50A H50A 0.9600 .
C50A H50B 0.9600 .
C50A H50C 0.9600 .
C51A H51A 0.9600 .
C51A H51B 0.9600 .
C51A H51C 0.9600 .
N1B C51B 1.462(18) .
N1B C50B 1.46(3) .
C50B H50D 0.9600 .
C50B H50E 0.9600 .
C50B H50F 0.9600 .
C51B H51D 0.9600 .
C51B H51E 0.9600 .
C51B H51F 0.9600 .
C52 O19 1.230(10) .
C52 N2 1.302(10) .
C52 H52 0.9300 .
C53 N2 1.464(10) .
C53 H53A 0.9600 .
C53 H53B 0.9600 .
C53 H53C 0.9600 .
C54 N2 1.469(11) .
C54 H54A 0.9600 .
C54 H54B 0.9600 .
C54 H54C 0.9600 .
C55 O21 1.261(8) .
C55 O20 1.266(9) .
C55 C56 1.481(10) .
C56 C57 1.399(10) .
C56 C60 1.406(10) .
C57 C58 1.384(10) .
C57 H57 0.9300 .
C58 C59 1.462(11) .
C58 C66 1.465(11) .
C59 O22 1.236(9) .
C59 O23 1.287(9) .
C60 C61 1.385(12) .
C60 C66 1.477(11) .
C61 C62 1.412(13) .
C61 H61 0.9300 .
C62 C63 1.417(13) .
C62 H62 0.9300 .
C63 C64 1.351(13) .
C63 H63 0.9300 .
C64 C65 1.376(12) .
C64 H64 0.9300 .
C65 C66 1.408(11) .
C65 H65 0.9300 .
C67 O26 1.259(11) .
C67 O25 1.283(10) .
C67 C68 1.530(12) .
C68 C69 1.345(11) .
C68 C72 1.413(12) .
C69 C70 1.403(11) .
C69 H69 0.9300 .
C70 C71 1.382(12) .
C70 C78 1.458(11) .
C71 C73 1.390(12) .
C71 C72 1.486(12) .
C72 C77 1.403(13) .
C73 C74 1.404(13) .
C73 H73 0.9300 .
C74 C75 1.400(13) .
C74 H74 0.9300 .
C75 C76 1.390(13) .
C75 H75 0.9300 .
C76 C77 1.371(13) .
C76 H76 0.9300 .
C77 H77 0.9300 .
C78 O27 1.263(9) .
C78 O28 1.271(9) .
C79 O29 1.252(10) .
C79 N3 1.281(11) .
C79 H79 0.9300 .
C80 N3 1.461(12) .
C80 H80A 0.9600 .
C80 H80B 0.9600 .
C80 H80C 0.9600 .
C81 N3 1.477(13) .
C81 H81A 0.9600 .
C81 H81B 0.9600 .
C81 H81C 0.9600 .
C82 O30 1.247(10) .
C82 N4 1.312(10) .
C82 H82 0.9300 .
C83 N4 1.408(12) .
C83 H83A 0.9600 .
C83 H83B 0.9600 .
C83 H83C 0.9600 .
C84 N4 1.452(12) .
C84 H84A 0.9600 .
C84 H84B 0.9600 .
C84 H84C 0.9600 .
O1 Zn1 1.908(5) .
O1 Zn4 1.920(5) .
O1 Zn3 1.930(5) .
O1 Zn2 2.028(5) .
O2 Zn1 1.952(5) .
O3 Zn2 2.095(5) .
O4 Zn1 1.956(5) 2_747
O5 Zn3 1.976(5) 2_747
O6 Zn2 2.163(5) .
O7 Zn3 1.954(5) .
O8 Zn6 1.951(5) 2_647
O9 Zn7 2.007(5) 2_647
O10 Zn2 2.072(5) .
O11 Zn4 1.951(5) .
O12 Zn8 1.967(5) 2_646
O13 Zn7 1.949(5) 2_646
O14 Zn4 1.977(5) .
O15 Zn1 1.979(5) .
O16 Zn8 1.949(6) 1_655
O17 Zn6 1.964(5) 1_655
O18 Zn2 2.133(6) .
O19 Zn2 2.104(5) .
O20 Zn4 1.945(5) .
O21 Zn3 1.978(5) .
O22 Zn5 2.073(5) .
O23 Zn6 1.978(5) .
O24 Zn8 1.919(5) .
O24 Zn6 1.923(5) .
O24 Zn7 1.931(5) .
O24 Zn5 2.022(5) .
O25 Zn8 1.921(6) .
O26 Zn5 2.217(5) .
O27 Zn5 2.098(5) 2_646
O28 Zn7 1.945(5) 2_646
O29 Zn5 2.108(5) .
O30 Zn5 2.086(6) .
Zn1 O4 1.956(5) 2_757
Zn1 Zn3 3.1278(12) .
Zn1 Zn4 3.1446(12) .
Zn3 O5 1.976(5) 2_757
Zn3 Zn4 3.1305(13) .
Zn5 O27 2.098(5) 2_656
Zn5 Zn7 3.1331(13) .
Zn6 O8 1.951(5) 2_657
Zn6 O17 1.964(5) 1_455
Zn6 Zn8 3.1377(13) .
Zn6 Zn7 3.1504(13) .
Zn7 O28 1.945(5) 2_656
Zn7 O13 1.949(5) 2_656
Zn7 O9 2.007(5) 2_657
Zn7 Zn8 3.1433(13) .
Zn8 O16 1.949(6) 1_455
Zn8 O12 1.967(5) 2_656
C85 O31 1.281(19) .
C85 N5 1.364(19) .
C85 H85 0.9300 .
C86 N5 1.480(17) .
C86 H86A 0.9600 .
C86 H86B 0.9600 .
C86 H86C 0.9600 .
C87 N5 1.396(17) .
C87 H87A 0.9600 .
C87 H87B 0.9600 .
C87 H87C 0.9600 .
C88 O32 1.201(15) .
C88 N6 1.298(17) .
C88 H88 0.9300 .
C89 N6 1.483(17) .
C89 H89A 0.9600 .
C89 H89B 0.9600 .
C89 H89C 0.9600 .
C90 N6 1.418(15) .
C90 H90A 0.9600 .
C90 H90B 0.9600 .
C90 H90C 0.9600 .
N7 C91 1.429(5) .
N7 C93 1.430(5) .
N7 C92 1.432(5) .
C91 H91A 0.9600 .
C91 H91B 0.9600 .
C91 H91C 0.9600 .
C92 H92A 0.9600 .
C92 H92B 0.9600 .
C92 H92C 0.9600 .
C93 O33 1.183(9) .
C93 H93 0.9300 .
